data_4061314
_journal_name_full Organometallics
_journal_paper_doi 10.1021/om049650s
_journal_year 2004
_chemical_formula_moiety 'C17 H24 Fe Ge'
_chemical_formula_sum 'C17 H24 Fe Ge'
_chemical_formula_weight 356.80
_space_group_IT_number 2
_space_group_name_Hall '-P 1'
_space_group_name_H-M_alt 'P -1'
_symmetry_cell_setting triclinic
_symmetry_space_group_name_Hall '-P 1'
_symmetry_space_group_name_H-M 'P -1'
_cell_angle_alpha 74.826(4)
_cell_angle_beta 89.732(4)
_cell_angle_gamma 66.607(4)
_cell_formula_units_Z 2
_cell_length_a 7.3330(4)
_cell_length_b 8.5260(5)
_cell_length_c 14.2880(10)
_cell_measurement_temperature 150(1)
_cell_volume 786.31(8)
_diffrn_ambient_temperature 150(2)
_exptl_crystal_density_diffrn 1.507
_cod_depositor_comments
;
The following automatic conversions were performed:
'_symmetry_cell_setting' value 'Triclinic' changed to 'triclinic'
according to '/home/saulius/struct/CIF-dictionaries/cif_core.dic'
dictionary named 'cif_core.dic' version 2.4.1 from 2010-06-29.

Automatic conversion script
Id: cif_fix_enum 1527 2010-12-29 10:47:43Z saulius 
;
_cod_database_code 4061314

loop_
_symmetry_equiv_pos_as_xyz
'x, y, z'
'-x, -y, -z'

loop_
_atom_site_label
_atom_site_type_symbol
_atom_site_fract_x
_atom_site_fract_y
_atom_site_fract_z
_atom_site_U_iso_or_equiv
_atom_site_adp_type
_atom_site_occupancy
_atom_site_symmetry_multiplicity
_atom_site_calc_flag
_atom_site_refinement_flags
_atom_site_disorder_assembly
_atom_site_disorder_group
Ge1 Ge 0.84600(4) 0.15567(4) 0.71316(2) 0.02672(13) Uani 1 1 d . . .
Fe1 Fe 0.55606(5) 0.52266(5) 0.75516(3) 0.02388(14) Uani 1 1 d . . .
C1 C 0.8500(4) 0.4728(4) 0.7472(2) 0.0265(5) Uani 1 1 d . . .
C2 C 0.7283(4) 0.6338(4) 0.67496(19) 0.0270(5) Uani 1 1 d . . .
C3 C 0.5963(4) 0.7550(4) 0.7238(2) 0.0284(5) Uani 1 1 d . . .
C4 C 0.6385(4) 0.6684(4) 0.8269(2) 0.0293(6) Uani 1 1 d . . .
C5 C 0.7951(4) 0.4945(4) 0.84116(19) 0.0280(6) Uani 1 1 d . . .
C6 C 0.5693(4) 0.2964(4) 0.7292(2) 0.0278(5) Uani 1 1 d . . .
C7 C 0.4307(4) 0.4498(4) 0.6567(2) 0.0298(6) Uani 1 1 d . . .
H7A H 0.4419 0.4790 0.5850 0.036 Uiso 1 1 calc R . .
C8 C 0.2768(4) 0.5548(4) 0.7033(2) 0.0313(6) Uani 1 1 d . . .
H8A H 0.1632 0.6708 0.6703 0.038 Uiso 1 1 calc R . .
C9 C 0.3153(4) 0.4686(4) 0.8051(2) 0.0323(6) Uani 1 1 d . . .
H9A H 0.2338 0.5131 0.8564 0.039 Uiso 1 1 calc R . .
C10 C 0.4935(4) 0.3096(4) 0.8215(2) 0.0283(5) Uani 1 1 d . . .
H10A H 0.5572 0.2226 0.8866 0.034 Uiso 1 1 calc R . .
C11 C 0.7396(5) 0.6711(4) 0.5671(2) 0.0372(7) Uani 1 1 d . . .
H11A H 0.8309 0.7296 0.5488 0.056 Uiso 1 1 calc R . .
H11B H 0.6062 0.7492 0.5324 0.056 Uiso 1 1 calc R . .
H11C H 0.7892 0.5587 0.5495 0.056 Uiso 1 1 calc R . .
C12 C 0.4453(5) 0.9408(4) 0.6755(2) 0.0373(7) Uani 1 1 d . . .
H12A H 0.5057 1.0254 0.6735 0.056 Uiso 1 1 calc R . .
H12B H 0.3294 0.9688 0.7125 0.056 Uiso 1 1 calc R . .
H12C H 0.4024 0.9494 0.6088 0.056 Uiso 1 1 calc R . .
C13 C 0.5444(5) 0.7493(5) 0.9063(2) 0.0399(7) Uani 1 1 d . . .
H13A H 0.6276 0.8006 0.9293 0.060 Uiso 1 1 calc R . .
H13B H 0.5334 0.6569 0.9607 0.060 Uiso 1 1 calc R . .
H13C H 0.4109 0.8431 0.8807 0.060 Uiso 1 1 calc R . .
C14 C 0.8902(5) 0.3581(4) 0.9376(2) 0.0378(7) Uani 1 1 d . . .
H14A H 1.0048 0.3747 0.9611 0.057 Uiso 1 1 calc R . .
H14B H 0.9357 0.2383 0.9294 0.057 Uiso 1 1 calc R . .
H14C H 0.7922 0.3725 0.9850 0.057 Uiso 1 1 calc R . .
C15 C 0.9920(4) 0.3017(4) 0.7275(2) 0.0314(6) Uani 1 1 d . . .
H15A H 1.1004 0.2334 0.7821 0.038 Uiso 1 1 calc R . .
H15B H 1.0534 0.3302 0.6671 0.038 Uiso 1 1 calc R . .
C16 C 0.8602(5) 0.1185(5) 0.5841(2) 0.0415(7) Uani 1 1 d . . .
H16A H 0.7871 0.0463 0.5786 0.062 Uiso 1 1 calc R . .
H16B H 1.0003 0.0566 0.5744 0.062 Uiso 1 1 calc R . .
H16C H 0.8002 0.2340 0.5344 0.062 Uiso 1 1 calc R . .
C17 C 0.9498(5) -0.0737(4) 0.8131(2) 0.0390(7) Uani 1 1 d . . .
H17A H 0.8785 -0.1445 0.8025 0.059 Uiso 1 1 calc R . .
H17B H 0.9303 -0.0541 0.8777 0.059 Uiso 1 1 calc R . .
H17C H 1.0928 -0.1375 0.8093 0.059 Uiso 1 1 calc R . .

loop_
_atom_site_aniso_label
_atom_site_aniso_U_11
_atom_site_aniso_U_22
_atom_site_aniso_U_33
_atom_site_aniso_U_23
_atom_site_aniso_U_13
_atom_site_aniso_U_12
Ge1 0.02741(18) 0.02576(19) 0.02690(18) -0.00884(12) 0.00175(11) -0.00992(13)
Fe1 0.0234(2) 0.0251(2) 0.0240(2) -0.00748(15) 0.00067(14) -0.01043(17)
C1 0.0246(12) 0.0284(13) 0.0294(13) -0.0091(10) 0.0016(10) -0.0132(11)
C2 0.0267(12) 0.0270(13) 0.0278(13) -0.0061(10) 0.0010(10) -0.0126(11)
C3 0.0287(13) 0.0268(13) 0.0321(14) -0.0082(11) -0.0001(10) -0.0139(11)
C4 0.0296(13) 0.0333(14) 0.0311(14) -0.0135(11) 0.0027(10) -0.0164(12)
C5 0.0287(13) 0.0338(14) 0.0261(13) -0.0088(11) -0.0006(10) -0.0172(12)
C6 0.0286(13) 0.0318(14) 0.0275(13) -0.0108(10) 0.0010(10) -0.0155(11)
C7 0.0291(13) 0.0340(15) 0.0290(14) -0.0109(11) -0.0024(10) -0.0143(12)
C8 0.0260(13) 0.0317(14) 0.0388(15) -0.0120(12) -0.0012(11) -0.0131(12)
C9 0.0300(13) 0.0371(16) 0.0379(15) -0.0162(12) 0.0080(11) -0.0183(12)
C10 0.0299(13) 0.0298(13) 0.0300(13) -0.0087(10) 0.0058(10) -0.0170(12)
C11 0.0419(16) 0.0425(17) 0.0285(14) -0.0060(12) 0.0037(12) -0.0211(14)
C12 0.0341(15) 0.0271(14) 0.0468(17) -0.0064(12) 0.0003(12) -0.0112(13)
C13 0.0384(16) 0.0513(19) 0.0410(17) -0.0259(15) 0.0082(13) -0.0216(15)
C14 0.0369(15) 0.0456(18) 0.0304(15) -0.0053(12) -0.0044(11) -0.0197(14)
C15 0.0245(12) 0.0301(14) 0.0382(15) -0.0110(11) 0.0038(11) -0.0088(11)
C16 0.0381(16) 0.0504(19) 0.0363(16) -0.0215(14) 0.0032(12) -0.0128(15)
C17 0.0367(15) 0.0319(15) 0.0423(17) -0.0050(13) 0.0004(13) -0.0113(13)

loop_
_geom_bond_atom_site_label_1
_geom_bond_atom_site_label_2
_geom_bond_distance
_geom_bond_site_symmetry_2
_geom_bond_publ_flag
Ge1 C16 1.947(3) . ?
Ge1 C17 1.952(3) . ?
Ge1 C6 1.953(3) . ?
Ge1 C15 1.983(3) . ?
Fe1 C6 2.023(3) . ?
Fe1 C7 2.033(3) . ?
Fe1 C1 2.033(3) . ?
Fe1 C10 2.041(3) . ?
Fe1 C5 2.043(3) . ?
Fe1 C2 2.043(3) . ?
Fe1 C3 2.052(3) . ?
Fe1 C4 2.056(3) . ?
Fe1 C8 2.069(3) . ?
Fe1 C9 2.074(3) . ?
C1 C2 1.428(4) . ?
C1 C5 1.437(4) . ?
C1 C15 1.516(4) . ?
C2 C3 1.439(4) . ?
C2 C11 1.499(4) . ?
C3 C4 1.437(4) . ?
C3 C12 1.501(4) . ?
C4 C5 1.432(4) . ?
C4 C13 1.505(4) . ?
C5 C14 1.504(4) . ?
C6 C7 1.436(4) . ?
C6 C10 1.443(4) . ?
C7 C8 1.422(4) . ?
C8 C9 1.420(4) . ?
C9 C10 1.425(4) . ?
